data_4064922
loop_
_publ_author_name
'Safa, Muhieddine'
'Jennings, Michael C.'
'Puddephatt, Richard J.'

_publ_section_title
;
 The Chemistry of [PtMe2(1,2-bis(2-pyridyl)ethane)]: Remarkable Impact of
 an Easily Dissociated Chelate Ligand
;
_journal_issue 21
_journal_name_full Organometallics
_journal_page_first 5625
_journal_paper_doi 10.1021/om200427b
_journal_volume 30
_journal_year 2011
_chemical_formula_moiety 'C15 H20 I2 N2 Pt'
_chemical_formula_sum 'C15 H20 I2 N2 Pt'
_chemical_formula_weight 677.22
_chemical_name_systematic
; 
 ? 
;
_space_group_IT_number 14
_symmetry_cell_setting monoclinic
_symmetry_space_group_name_Hall '-P 2ybc'
_symmetry_space_group_name_H-M 'P 1 21/c 1'
_atom_sites_solution_hydrogens geom
_atom_sites_solution_primary heavy
_atom_sites_solution_secondary difmap
_audit_creation_method SHELXL-97
_cell_angle_alpha 90.00
_cell_angle_beta 105.780(4)
_cell_angle_gamma 90.00
_cell_formula_units_Z 4
_cell_length_a 10.9893(6)
_cell_length_b 10.9576(8)
_cell_length_c 15.1648(10)
_cell_measurement_reflns_used 28144
_cell_measurement_temperature 150(2)
_cell_measurement_theta_max 27.48
_cell_measurement_theta_min 2.04
_cell_volume 1757.3(2)
_computing_cell_refinement 'DENZO-SMN (Otwinowski & Minor, 1997)'
_computing_data_collection 'COLLECT (Nonius, 1997-2001)'
_computing_data_reduction DENZO-SMN
_computing_molecular_graphics 'SHELXTL/PC (Sheldrick, 2001)'
_computing_publication_material SHELXTL/PC
_computing_structure_refinement 'SHELXL-97 (Sheldrick, 1997)'
_computing_structure_solution 'SHELXS-97 (Sheldrick, 1997)'
_diffrn_ambient_temperature 150(2)
_diffrn_measured_fraction_theta_full 0.987
_diffrn_measured_fraction_theta_max 0.987
_diffrn_measurement_device_type 'Nonius Kappa-CCD'
_diffrn_measurement_method '\f scans, and \w scans with \k offsets'
_diffrn_radiation_monochromator graphite
_diffrn_radiation_source 'fine-focus sealed tube'
_diffrn_radiation_type MoK\a
_diffrn_radiation_wavelength 0.71073
_diffrn_reflns_av_R_equivalents 0.065
_diffrn_reflns_av_sigmaI/netI 0.0431
_diffrn_reflns_limit_h_max 14
_diffrn_reflns_limit_h_min -14
_diffrn_reflns_limit_k_max 14
_diffrn_reflns_limit_k_min -11
_diffrn_reflns_limit_l_max 19
_diffrn_reflns_limit_l_min -19
_diffrn_reflns_number 16614
_diffrn_reflns_theta_full 27.48
_diffrn_reflns_theta_max 27.48
_diffrn_reflns_theta_min 2.68
_diffrn_standards_number 0
_exptl_absorpt_coefficient_mu 11.492
_exptl_absorpt_correction_T_max 0.4794
_exptl_absorpt_correction_T_min 0.1613
_exptl_absorpt_correction_type multi-scan
_exptl_absorpt_process_details 'DENZO-SMN (Otwinowski & Minor, 1997)'
_exptl_crystal_colour orange
_exptl_crystal_density_diffrn 2.560
_exptl_crystal_density_method 'not measured'
_exptl_crystal_description plate
_exptl_crystal_F_000 1232
_exptl_crystal_size_max 0.25
_exptl_crystal_size_mid 0.25
_exptl_crystal_size_min 0.08
_refine_diff_density_max 2.139
_refine_diff_density_min -3.740
_refine_diff_density_rms 0.352
_refine_ls_extinction_method none
_refine_ls_goodness_of_fit_ref 1.050
_refine_ls_hydrogen_treatment constr
_refine_ls_matrix_type full
_refine_ls_number_parameters 184
_refine_ls_number_reflns 3974
_refine_ls_number_restraints 0
_refine_ls_restrained_S_all 1.050
_refine_ls_R_factor_all 0.0680
_refine_ls_R_factor_gt 0.0560
_refine_ls_shift/su_max 0.001
_refine_ls_shift/su_mean 0.000
_refine_ls_structure_factor_coef Fsqd
_refine_ls_weighting_details 'calc w=1/[\s^2^(Fo^2^)+(0.0907P)^2^+29.9185P] where P=(Fo^2^+2Fc^2^)/3'
_refine_ls_weighting_scheme calc
_refine_ls_wR_factor_gt 0.1509
_refine_ls_wR_factor_ref 0.1593
_reflns_number_gt 3329
_reflns_number_total 3974
_reflns_threshold_expression I>2\s(I)
_cod_data_source_file om200427b_si_001.cif
_cod_data_source_block 8
_cod_depositor_comments
;
The following automatic conversions were performed:

'_symmetry_cell_setting' value 'Monoclinic' changed to 'monoclinic'
according to /home/saulius/struct/CIF-dictionaries/cif_core.dic
dictionary named 'cif_core.dic' version 2.4.1 from 2010-06-29.

Automatic conversion script
Id: cif_fix_values 1715 2011-07-08 13:25:40Z adriana 
;
_cod_original_sg_symbol_H-M 'P 21/c'
_cod_database_code 4064922

loop_
_symmetry_equiv_pos_as_xyz
'x, y, z'
'-x, y+1/2, -z+1/2'
'-x, -y, -z'
'x, -y-1/2, z-1/2'

loop_
_atom_site_label
_atom_site_type_symbol
_atom_site_fract_x
_atom_site_fract_y
_atom_site_fract_z
_atom_site_U_iso_or_equiv
_atom_site_adp_type
_atom_site_occupancy
_atom_site_symmetry_multiplicity
_atom_site_calc_flag
_atom_site_refinement_flags
Pt Pt 0.74191(4) 1.08438(4) 0.30347(3) 0.02245(16) Uani 1 1 d .
I1 I 0.62217(8) 0.95604(9) 0.15075(6) 0.0418(2) Uani 1 1 d .
I2 I 0.94455(7) 0.92076(7) 0.34035(5) 0.0286(2) Uani 1 1 d .
C1 C 0.8128(12) 1.1955(12) 0.2168(8) 0.035(3) Uani 1 1 d .
H1A H 0.7584 1.1887 0.1540 0.053 Uiso 1 1 calc R
H1B H 0.8987 1.1694 0.2186 0.053 Uiso 1 1 calc R
H1C H 0.8145 1.2805 0.2371 0.053 Uiso 1 1 calc R
C2 C 0.5840(12) 1.1945(14) 0.2708(8) 0.039(3) Uani 1 1 d .
H2A H 0.6075 1.2772 0.2938 0.059 Uiso 1 1 calc R
H2B H 0.5206 1.1618 0.2990 0.059 Uiso 1 1 calc R
H2C H 0.5489 1.1969 0.2041 0.059 Uiso 1 1 calc R
N11 N 0.6738(8) 0.9820(9) 0.4028(6) 0.0240(19) Uani 1 1 d .
C12 C 0.6288(11) 0.8691(12) 0.3943(8) 0.032(3) Uani 1 1 d .
H12A H 0.6165 0.8289 0.3370 0.038 Uiso 1 1 calc R
C13 C 0.5994(12) 0.8080(12) 0.4644(9) 0.035(3) Uani 1 1 d .
H13A H 0.5636 0.7286 0.4550 0.043 Uiso 1 1 calc R
C14 C 0.6227(11) 0.8635(12) 0.5496(9) 0.035(3) Uani 1 1 d .
H14A H 0.6066 0.8212 0.5999 0.042 Uiso 1 1 calc R
C15 C 0.6691(11) 0.9803(13) 0.5602(8) 0.034(3) Uani 1 1 d .
H15A H 0.6843 1.0207 0.6176 0.041 Uiso 1 1 calc R
C16 C 0.6939(10) 1.0391(11) 0.4847(7) 0.023(2) Uani 1 1 d .
C17 C 0.7398(10) 1.1679(10) 0.4886(7) 0.023(2) Uani 1 1 d .
H17A H 0.7874 1.1883 0.5522 0.028 Uiso 1 1 calc R
H17B H 0.6666 1.2239 0.4700 0.028 Uiso 1 1 calc R
C18 C 0.8261(10) 1.1852(10) 0.4245(7) 0.024(2) Uani 1 1 d .
H18A H 0.9082 1.1443 0.4547 0.029 Uiso 1 1 calc R
C19 C 0.8552(11) 1.3131(11) 0.4103(8) 0.027(2) Uani 1 1 d .
C20 C 0.7695(12) 1.4103(12) 0.4059(10) 0.036(3) Uani 1 1 d .
H20A H 0.6891 1.3939 0.4154 0.043 Uiso 1 1 calc R
C21 C 0.7989(14) 1.5268(13) 0.3885(11) 0.046(3) Uani 1 1 d .
H21A H 0.7381 1.5898 0.3840 0.056 Uiso 1 1 calc R
C22 C 0.9167(16) 1.5546(14) 0.3771(11) 0.047(4) Uani 1 1 d .
H22A H 0.9384 1.6361 0.3664 0.057 Uiso 1 1 calc R
C23 C 1.0005(12) 1.4614(14) 0.3816(9) 0.038(3) Uani 1 1 d .
H23A H 1.0809 1.4779 0.3723 0.046 Uiso 1 1 calc R
N24 N 0.9706(9) 1.3453(9) 0.3994(6) 0.0265(19) Uani 1 1 d .
C25 C 1.0701(11) 1.2509(11) 0.4088(9) 0.033(3) Uani 1 1 d .
H25A H 1.1040 1.2294 0.4735 0.049 Uiso 1 1 calc R
H25B H 1.1383 1.2829 0.3851 0.049 Uiso 1 1 calc R
H25C H 1.0337 1.1782 0.3739 0.049 Uiso 1 1 calc R

loop_
_atom_site_aniso_label
_atom_site_aniso_U_11
_atom_site_aniso_U_22
_atom_site_aniso_U_33
_atom_site_aniso_U_23
_atom_site_aniso_U_13
_atom_site_aniso_U_12
Pt 0.0227(2) 0.0258(3) 0.0195(2) 0.00139(15) 0.00676(16) 0.00212(15)
I1 0.0425(5) 0.0451(5) 0.0367(4) -0.0077(4) 0.0087(4) -0.0069(4)
I2 0.0295(4) 0.0280(4) 0.0293(4) 0.0016(3) 0.0097(3) 0.0073(3)
C1 0.041(6) 0.039(7) 0.032(6) 0.020(5) 0.021(5) 0.001(6)
C2 0.038(6) 0.055(9) 0.029(6) 0.012(6) 0.015(5) 0.027(6)
N11 0.027(4) 0.020(5) 0.029(5) 0.004(4) 0.015(4) -0.003(4)
C12 0.031(6) 0.034(7) 0.034(6) -0.002(5) 0.017(5) -0.008(5)
C13 0.033(6) 0.029(7) 0.047(7) 0.005(6) 0.017(5) -0.002(5)
C14 0.035(6) 0.030(7) 0.044(7) 0.011(6) 0.019(5) 0.003(5)
C15 0.029(6) 0.044(8) 0.030(6) 0.004(5) 0.011(5) 0.002(5)
C16 0.023(5) 0.029(6) 0.018(5) 0.004(4) 0.007(4) 0.006(4)
C17 0.029(5) 0.020(5) 0.023(5) -0.006(4) 0.010(4) 0.001(4)
C18 0.027(5) 0.020(6) 0.024(5) 0.000(4) 0.004(4) 0.000(4)
C19 0.033(6) 0.024(6) 0.026(5) -0.009(4) 0.011(4) -0.001(5)
C20 0.033(6) 0.032(7) 0.044(7) -0.007(5) 0.015(6) 0.003(5)
C21 0.054(8) 0.024(7) 0.067(9) -0.006(7) 0.027(7) 0.010(6)
C22 0.067(10) 0.030(7) 0.047(8) 0.009(6) 0.018(7) -0.003(7)
C23 0.033(6) 0.045(8) 0.040(7) 0.004(6) 0.016(5) 0.004(6)
N24 0.034(5) 0.020(5) 0.027(4) -0.006(4) 0.010(4) -0.004(4)
C25 0.032(6) 0.027(6) 0.041(7) 0.000(5) 0.013(5) 0.000(5)

loop_
_atom_type_symbol
_atom_type_description
_atom_type_scat_dispersion_real
_atom_type_scat_dispersion_imag
_atom_type_scat_source
C C 0.0033 0.0016 'International Tables Vol C Tables 4.2.6.8 and 6.1.1.4'
H H 0.0000 0.0000 'International Tables Vol C Tables 4.2.6.8 and 6.1.1.4'
N N 0.0061 0.0033 'International Tables Vol C Tables 4.2.6.8 and 6.1.1.4'
I I -0.4742 1.8119 'International Tables Vol C Tables 4.2.6.8 and 6.1.1.4'
Pt Pt -1.7033 8.3905 'International Tables Vol C Tables 4.2.6.8 and 6.1.1.4'

loop_
_geom_angle_atom_site_label_1
_geom_angle_atom_site_label_2
_geom_angle_atom_site_label_3
_geom_angle
C2 Pt C1 86.6(5)
C2 Pt C18 92.5(5)
C1 Pt C18 95.2(5)
C2 Pt N11 92.4(4)
C1 Pt N11 174.8(5)
C18 Pt N11 79.7(4)
C2 Pt I1 85.3(4)
C1 Pt I1 86.7(4)
C18 Pt I1 176.9(3)
N11 Pt I1 98.4(3)
C2 Pt I2 175.6(5)
C1 Pt I2 95.0(4)
C18 Pt I2 91.4(3)
N11 Pt I2 86.3(2)
I1 Pt I2 90.76(3)
Pt C1 H1A 109.5
Pt C1 H1B 109.5
H1A C1 H1B 109.5
Pt C1 H1C 109.5
H1A C1 H1C 109.5
H1B C1 H1C 109.5
Pt C2 H2A 109.5
Pt C2 H2B 109.5
H2A C2 H2B 109.5
Pt C2 H2C 109.5
H2A C2 H2C 109.5
H2B C2 H2C 109.5
C12 N11 C16 118.9(9)
C12 N11 Pt 127.3(7)
C16 N11 Pt 113.4(7)
N11 C12 C13 122.8(11)
N11 C12 H12A 118.6
C13 C12 H12A 118.6
C12 C13 C14 119.1(12)
C12 C13 H13A 120.4
C14 C13 H13A 120.4
C15 C14 C13 119.2(11)
C15 C14 H14A 120.4
C13 C14 H14A 120.4
C14 C15 C16 118.8(12)
C14 C15 H15A 120.6
C16 C15 H15A 120.6
N11 C16 C15 121.1(11)
N11 C16 C17 116.2(9)
C15 C16 C17 122.7(10)
C16 C17 C18 110.5(8)
C16 C17 H17A 109.6
C18 C17 H17A 109.6
C16 C17 H17B 109.6
C18 C17 H17B 109.6
H17A C17 H17B 108.1
C19 C18 C17 114.0(9)
C19 C18 Pt 115.5(7)
C17 C18 Pt 106.4(7)
C19 C18 H18A 106.8
C17 C18 H18A 106.8
Pt C18 H18A 106.8
N24 C19 C20 115.4(11)
N24 C19 C18 120.7(10)
C20 C19 C18 123.9(11)
C21 C20 C19 121.7(12)
C21 C20 H20A 119.1
C19 C20 H20A 119.1
C20 C21 C22 120.7(13)
C20 C21 H21A 119.7
C22 C21 H21A 119.7
C23 C22 C21 118.0(13)
C23 C22 H22A 121.0
C21 C22 H22A 121.0
N24 C23 C22 121.0(12)
N24 C23 H23A 119.5
C22 C23 H23A 119.5
C23 N24 C19 123.1(10)
C23 N24 C25 117.4(10)
C19 N24 C25 119.5(10)
N24 C25 H25A 109.5
N24 C25 H25B 109.5
H25A C25 H25B 109.5
N24 C25 H25C 109.5
H25A C25 H25C 109.5
H25B C25 H25C 109.5

loop_
_geom_bond_atom_site_label_1
_geom_bond_atom_site_label_2
_geom_bond_distance
Pt C2 2.060(11)
Pt C1 2.092(10)
Pt C18 2.126(11)
Pt N11 2.168(8)
Pt I1 2.7230(10)
Pt I2 2.7944(8)
C1 H1A 0.9800
C1 H1B 0.9800
C1 H1C 0.9800
C2 H2A 0.9800
C2 H2B 0.9800
C2 H2C 0.9800
N11 C12 1.325(16)
N11 C16 1.354(14)
C12 C13 1.368(17)
C12 H12A 0.9500
C13 C14 1.387(19)
C13 H13A 0.9500
C14 C15 1.37(2)
C14 H14A 0.9500
C15 C16 1.403(15)
C15 H15A 0.9500
C16 C17 1.495(16)
C17 C18 1.543(14)
C17 H17A 0.9900
C17 H17B 0.9900
C18 C19 1.467(16)
C18 H18A 1.0000
C19 N24 1.369(14)
C19 C20 1.411(17)
C20 C21 1.361(19)
C20 H20A 0.9500
C21 C22 1.39(2)
C21 H21A 0.9500
C22 C23 1.36(2)
C22 H22A 0.9500
C23 N24 1.359(18)
C23 H23A 0.9500
N24 C25 1.483(15)
C25 H25A 0.9800
C25 H25B 0.9800
C25 H25C 0.9800

loop_
_geom_torsion_atom_site_label_1
_geom_torsion_atom_site_label_2
_geom_torsion_atom_site_label_3
_geom_torsion_atom_site_label_4
_geom_torsion
C2 Pt N11 C12 106.8(10)
C1 Pt N11 C12 -174(4)
C18 Pt N11 C12 -161.1(10)
I1 Pt N11 C12 21.3(10)
I2 Pt N11 C12 -69.0(10)
C2 Pt N11 C16 -80.6(8)
C1 Pt N11 C16 -1(5)
C18 Pt N11 C16 11.5(7)
I1 Pt N11 C16 -166.1(7)
I2 Pt N11 C16 103.6(7)
C16 N11 C12 C13 1.2(17)
Pt N11 C12 C13 173.5(9)
N11 C12 C13 C14 -3.0(19)
C12 C13 C14 C15 2.9(18)
C13 C14 C15 C16 -1.2(18)
C12 N11 C16 C15 0.6(16)
Pt N11 C16 C15 -172.7(8)
C12 N11 C16 C17 -177.7(10)
Pt N11 C16 C17 9.1(11)
C14 C15 C16 N11 -0.6(17)
C14 C15 C16 C17 177.6(10)
N11 C16 C17 C18 -33.5(13)
C15 C16 C17 C18 148.2(10)
C16 C17 C18 C19 168.7(9)
C16 C17 C18 Pt 40.2(10)
C2 Pt C18 C19 -62.9(9)
C1 Pt C18 C19 23.9(9)
N11 Pt C18 C19 -154.9(9)
I1 Pt C18 C19 -105(5)
I2 Pt C18 C19 119.0(8)
C2 Pt C18 C17 64.6(8)
C1 Pt C18 C17 151.5(7)
N11 Pt C18 C17 -27.4(7)
I1 Pt C18 C17 22(6)
I2 Pt C18 C17 -113.4(7)
C17 C18 C19 N24 145.6(10)
Pt C18 C19 N24 -90.7(11)
C17 C18 C19 C20 -35.0(16)
Pt C18 C19 C20 88.7(12)
N24 C19 C20 C21 2.4(19)
C18 C19 C20 C21 -177.0(13)
C19 C20 C21 C22 -2(2)
C20 C21 C22 C23 2(2)
C21 C22 C23 N24 -2(2)
C22 C23 N24 C19 2.5(19)
C22 C23 N24 C25 -176.3(13)
C20 C19 N24 C23 -2.7(16)
C18 C19 N24 C23 176.7(11)
C20 C19 N24 C25 176.1(11)
C18 C19 N24 C25 -4.5(15)
